data_7226062
loop_
_publ_author_name
'Guo, Hongchao'
'Wu, Yang'
'Liu, Honglei'
'Zhang, Lei'
'Sun, Zhanhu'
'Xiao, Yumei'
'Huang, Jiaxing'
'Wang, Min'

_publ_section_title
;
 Ag-Catalyzed Diastereoselective [6+3] Cycloaddition of Tropone with
 Homoserine Lactone-Derived Azomethine Ylides: Synthesis of Tricyclic
 Spiropiperidine
;
_journal_name_full 'RSC Adv.'
_journal_paper_doi 10.1039/C6RA14018A
_journal_year 2016
_chemical_formula_moiety 'C18 H17 N O3'
_chemical_formula_sum 'C18 H17 N O3'
_chemical_formula_weight 295.32
_chemical_name_systematic
;
 ?
;
_space_group_crystal_system orthorhombic
_space_group_IT_number 61
_space_group_name_Hall '-P 2ac 2ab'
_space_group_name_H-M_alt 'P b c a'
_symmetry_space_group_name_Hall '-P 2ac 2ab'
_symmetry_space_group_name_H-M 'P b c a'
_atom_sites_solution_hydrogens mixed
_audit_creation_date 2014-05-09
_audit_creation_method
;
Olex2 1.2
(compiled 2014.03.20 svn.r2914 for OlexSys, GUI svn.r4816)
;
_audit_update_record
;
2016-04-10 deposited with the CCDC.
2016-07-27 downloaded from the CCDC.
;
_cell_angle_alpha 90
_cell_angle_beta 90
_cell_angle_gamma 90
_cell_formula_units_Z 8
_cell_length_a 11.483(2)
_cell_length_b 10.012(2)
_cell_length_c 25.315(5)
_cell_measurement_reflns_used 7566
_cell_measurement_temperature 173.1500
_cell_measurement_theta_max 27.4804
_cell_measurement_theta_min 1.7734
_cell_volume 2910.4(10)
_computing_cell_refinement 'CrystalClear (Rigaku Inc., 2007)'
_computing_data_collection 'CrystalClear (Rigaku Inc., 2007)'
_computing_data_reduction 'CrystalClear (Rigaku Inc., 2007)'
_computing_molecular_graphics 'Olex2 (Dolomanov et al., 2013)'
_computing_publication_material 'Olex2 (Dolomanov et al., 2013)'
_computing_structure_refinement 'ShelXL (Sheldrick, 2013)'
_computing_structure_solution
;
 'XS (Sheldrick, 2013)'
;
_diffrn_ambient_temperature 173.1500
_diffrn_detector_area_resol_mean 28.5714
_diffrn_measured_fraction_theta_full 0.996
_diffrn_measured_fraction_theta_max 0.993
_diffrn_measurement_device
;
Saturn724 (2x2 bin mode)
;
_diffrn_measurement_device_details
;
AFC10: Fixed Chi 2 circle
;
_diffrn_measurement_device_type 'Saturn724+ CCD'
_diffrn_measurement_method dtprofit.ref
_diffrn_orient_matrix_type d*Trek
_diffrn_orient_matrix_UB_11 -0.0100
_diffrn_orient_matrix_UB_12 -0.0167
_diffrn_orient_matrix_UB_13 -0.0980
_diffrn_orient_matrix_UB_21 -0.0015
_diffrn_orient_matrix_UB_22 -0.0858
_diffrn_orient_matrix_UB_23 0.0148
_diffrn_orient_matrix_UB_31 -0.0393
_diffrn_orient_matrix_UB_32 0.0014
_diffrn_orient_matrix_UB_33 0.0038
_diffrn_radiation_detector CCD
_diffrn_radiation_monochromator 'Graphite Monochromator'
_diffrn_radiation_type MoK\a
_diffrn_radiation_wavelength 0.71073
_diffrn_reflns_av_R_equivalents 0.0382
_diffrn_reflns_av_unetI/netI 0.0390
_diffrn_reflns_Laue_measured_fraction_full 0.996
_diffrn_reflns_Laue_measured_fraction_max 0.993
_diffrn_reflns_limit_h_max 14
_diffrn_reflns_limit_h_min -14
_diffrn_reflns_limit_k_max 4
_diffrn_reflns_limit_k_min -12
_diffrn_reflns_limit_l_max 32
_diffrn_reflns_limit_l_min -31
_diffrn_reflns_number 11086
_diffrn_reflns_point_group_measured_fraction_full 0.996
_diffrn_reflns_point_group_measured_fraction_max 0.993
_diffrn_reflns_theta_full 26.000
_diffrn_reflns_theta_max 27.470
_diffrn_reflns_theta_min 3.219
_diffrn_source 'Sealed Tube'
_diffrn_source_current 30.0000
_diffrn_source_power 1.5000
_diffrn_source_voltage 50.0000
_exptl_absorpt_coefficient_mu 0.092
_exptl_absorpt_correction_T_max 1.0000
_exptl_absorpt_correction_T_min 0.8165
_exptl_absorpt_correction_type multi-scan
_exptl_crystal_colour Colorless
_exptl_crystal_density_diffrn 1.348
_exptl_crystal_description plate
_exptl_crystal_F_000 1248
_exptl_crystal_size_max 0.38
_exptl_crystal_size_mid 0.24
_exptl_crystal_size_min 0.07
_refine_diff_density_max 0.209
_refine_diff_density_min -0.242
_refine_diff_density_rms 0.046
_refine_ls_extinction_method none
_refine_ls_goodness_of_fit_ref 1.217
_refine_ls_hydrogen_treatment mixed
_refine_ls_matrix_type full
_refine_ls_number_parameters 203
_refine_ls_number_reflns 3307
_refine_ls_number_restraints 0
_refine_ls_restrained_S_all 1.217
_refine_ls_R_factor_all 0.0828
_refine_ls_R_factor_gt 0.0692
_refine_ls_shift/su_max 0.001
_refine_ls_shift/su_mean 0.000
_refine_ls_structure_factor_coef Fsqd
_refine_ls_weighting_details 'w=1/[\s^2^(Fo^2^)+(0.0240P)^2^+1.8923P] where P=(Fo^2^+2Fc^2^)/3'
_refine_ls_weighting_scheme calc
_refine_ls_wR_factor_gt 0.1149
_refine_ls_wR_factor_ref 0.1199
_reflns_Friedel_coverage 0.000
_reflns_number_gt 2889
_reflns_number_total 3307
_reflns_threshold_expression 'I > 2\s(I)'
_cod_data_source_file c6ra14018a2.cif
_cod_data_source_block sa3364a
_cod_original_cell_volume 2910.5(10)
_cod_database_code 7226062
_shelxl_version_number 2013-4
_shelx_space_group_comment
;
The symmetry employed for this shelxl refinement is uniquely defined
by the following loop, which should always be used as a source of
symmetry information in preference to the above space-group names.
They are only intended as comments.
;
_diffrn_number_total 3733
_olex2_refinement_description
;
1. Fixed Uiso
 At 1.2 times of:
  All C(H) groups, All C(H,H) groups
2.a Ternary CH refined with riding coordinates:
 C5(H5), C7(H7), C8(H8)
2.b Secondary CH2 refined with riding coordinates:
 C2(H2A,H2B), C3(H3A,H3B)
2.c Aromatic/amide H refined with riding coordinates:
 C10(H10), C11(H11), C12(H12), C13(H13), C14(H14), C15(H15), C16(H16),
 C17(H17), C18(H18)
;

loop_
_space_group_symop_operation_xyz
'x, y, z'
'-x+1/2, -y, z+1/2'
'-x, y+1/2, -z+1/2'
'x+1/2, -y+1/2, -z'
'-x, -y, -z'
'x-1/2, y, -z-1/2'
'x, -y-1/2, z-1/2'
'-x-1/2, y-1/2, z'

loop_
_atom_site_label
_atom_site_type_symbol
_atom_site_fract_x
_atom_site_fract_y
_atom_site_fract_z
_atom_site_U_iso_or_equiv
_atom_site_adp_type
_atom_site_occupancy
_atom_site_site_symmetry_order
_atom_site_calc_flag
_atom_site_refinement_flags_posn
O1 O 0.45038(15) -0.12484(15) 0.43953(6) 0.0385(4) Uani 1 1 d .
O2 O 0.61467(14) -0.09797(15) 0.24795(6) 0.0329(4) Uani 1 1 d .
O3 O 0.50631(15) 0.08413(17) 0.23530(6) 0.0399(4) Uani 1 1 d .
N1 N 0.56952(15) 0.16077(17) 0.33983(6) 0.0233(4) Uani 1 1 d .
C1 C 0.55582(18) 0.0102(2) 0.26508(8) 0.0271(5) Uani 1 1 d .
C2 C 0.6738(2) -0.1626(2) 0.29221(8) 0.0324(5) Uani 1 1 d .
H2A H 0.7526 -0.1876 0.2826 0.039 Uiso 1 1 calc R
H2B H 0.6319 -0.2419 0.3034 0.039 Uiso 1 1 calc R
C3 C 0.67441(18) -0.0578(2) 0.33586(8) 0.0288(5) Uani 1 1 d .
H3A H 0.7425 -0.0008 0.3334 0.035 Uiso 1 1 calc R
H3B H 0.6724 -0.0990 0.3705 0.035 Uiso 1 1 calc R
C4 C 0.56286(17) 0.02078(19) 0.32500(8) 0.0229(4) Uani 1 1 d .
C5 C 0.45514(17) -0.0529(2) 0.35006(8) 0.0242(4) Uani 1 1 d .
H5 H 0.4640 -0.1487 0.3433 0.029 Uiso 1 1 calc R
C6 C 0.45957(18) -0.0313(2) 0.40924(8) 0.0251(4) Uani 1 1 d .
C7 C 0.47628(18) 0.11005(19) 0.42814(8) 0.0253(4) Uani 1 1 d .
H7 H 0.4986 0.1064 0.4655 0.030 Uiso 1 1 calc R
C8 C 0.57850(17) 0.17856(19) 0.39703(7) 0.0224(4) Uani 1 1 d .
H8 H 0.6506 0.1346 0.4082 0.027 Uiso 1 1 calc R
C9 C 0.58880(16) 0.32377(19) 0.41265(8) 0.0216(4) Uani 1 1 d .
C10 C 0.64805(18) 0.3566(2) 0.45896(8) 0.0269(4) Uani 1 1 d .
H10 H 0.6823 0.2893 0.4789 0.032 Uiso 1 1 calc R
C11 C 0.65660(19) 0.4881(2) 0.47562(9) 0.0323(5) Uani 1 1 d .
H11 H 0.6975 0.5085 0.5063 0.039 Uiso 1 1 calc R
C12 C 0.60433(19) 0.5892(2) 0.44675(8) 0.0307(5) Uani 1 1 d .
H12 H 0.6094 0.6775 0.4580 0.037 Uiso 1 1 calc R
C13 C 0.54461(19) 0.5573(2) 0.40110(9) 0.0301(5) Uani 1 1 d .
H13 H 0.5093 0.6247 0.3816 0.036 Uiso 1 1 calc R
C14 C 0.53672(18) 0.4262(2) 0.38409(8) 0.0273(5) Uani 1 1 d .
H14 H 0.4962 0.4065 0.3533 0.033 Uiso 1 1 calc R
C15 C 0.36520(19) 0.1882(2) 0.42432(8) 0.0306(5) Uani 1 1 d .
H15 H 0.3549 0.2542 0.4497 0.037 Uiso 1 1 calc R
C16 C 0.27928(19) 0.1755(2) 0.38929(9) 0.0354(5) Uani 1 1 d .
H16 H 0.2165 0.2328 0.3943 0.043 Uiso 1 1 calc R
C17 C 0.2689(2) 0.0853(3) 0.34440(9) 0.0379(5) Uani 1 1 d .
H17 H 0.2012 0.0955 0.3247 0.046 Uiso 1 1 calc R
C18 C 0.34102(18) -0.0094(2) 0.32708(9) 0.0332(5) Uani 1 1 d .
H18 H 0.3174 -0.0544 0.2968 0.040 Uiso 1 1 calc R
H1 H 0.507(2) 0.203(2) 0.3263(9) 0.043(7) Uiso 1 1 d .

loop_
_atom_site_aniso_label
_atom_site_aniso_U_11
_atom_site_aniso_U_22
_atom_site_aniso_U_33
_atom_site_aniso_U_23
_atom_site_aniso_U_13
_atom_site_aniso_U_12
O1 0.0577(11) 0.0282(8) 0.0296(8) 0.0061(6) -0.0034(8) -0.0085(7)
O2 0.0410(9) 0.0318(8) 0.0259(7) -0.0024(7) 0.0042(7) 0.0092(7)
O3 0.0534(10) 0.0428(9) 0.0235(8) 0.0015(7) -0.0024(8) 0.0168(8)
N1 0.0263(9) 0.0219(9) 0.0219(8) 0.0009(7) -0.0005(7) -0.0001(7)
C1 0.0290(11) 0.0275(10) 0.0248(10) -0.0015(8) 0.0019(9) 0.0030(9)
C2 0.0327(12) 0.0286(11) 0.0358(12) 0.0000(9) 0.0020(10) 0.0079(9)
C3 0.0229(10) 0.0292(11) 0.0344(12) 0.0001(9) -0.0025(9) 0.0032(8)
C4 0.0238(10) 0.0228(10) 0.0221(10) 0.0003(8) -0.0014(8) 0.0012(8)
C5 0.0254(10) 0.0231(10) 0.0240(10) -0.0030(8) -0.0017(9) -0.0028(8)
C6 0.0262(11) 0.0250(10) 0.0242(10) 0.0023(8) 0.0001(9) -0.0023(8)
C7 0.0345(12) 0.0237(10) 0.0176(9) 0.0000(8) -0.0014(9) -0.0050(9)
C8 0.0238(10) 0.0215(10) 0.0219(10) 0.0004(8) -0.0044(8) 0.0006(8)
C9 0.0189(9) 0.0224(10) 0.0236(10) 0.0014(8) 0.0006(8) -0.0027(8)
C10 0.0285(11) 0.0252(10) 0.0269(10) 0.0016(8) -0.0039(9) 0.0010(9)
C11 0.0345(12) 0.0338(12) 0.0286(11) -0.0060(9) -0.0058(10) -0.0027(10)
C12 0.0339(12) 0.0227(10) 0.0355(12) -0.0058(9) 0.0021(10) -0.0026(9)
C13 0.0313(11) 0.0239(10) 0.0351(12) 0.0045(9) -0.0026(10) 0.0011(9)
C14 0.0287(11) 0.0241(10) 0.0291(11) 0.0024(8) -0.0049(9) -0.0025(8)
C15 0.0340(12) 0.0270(11) 0.0308(11) -0.0047(9) 0.0120(10) -0.0042(9)
C16 0.0245(11) 0.0344(12) 0.0475(14) -0.0039(10) 0.0069(10) 0.0029(9)
C17 0.0236(11) 0.0519(15) 0.0382(13) -0.0037(11) -0.0057(10) 0.0019(10)
C18 0.0257(11) 0.0446(13) 0.0293(11) -0.0072(10) -0.0051(9) -0.0029(10)

loop_
_atom_type_symbol
_atom_type_description
_atom_type_scat_dispersion_real
_atom_type_scat_dispersion_imag
_atom_type_scat_source
C C 0.0033 0.0016 'International Tables Vol C Tables 4.2.6.8 and 6.1.1.4'
H H 0.0000 0.0000 'International Tables Vol C Tables 4.2.6.8 and 6.1.1.4'
N N 0.0061 0.0033 'International Tables Vol C Tables 4.2.6.8 and 6.1.1.4'
O O 0.0106 0.0060 'International Tables Vol C Tables 4.2.6.8 and 6.1.1.4'

loop_
_geom_angle_atom_site_label_1
_geom_angle_atom_site_label_2
_geom_angle_atom_site_label_3
_geom_angle
C1 O2 C2 109.98(15)
C4 N1 C8 112.15(15)
O2 C1 C4 110.47(17)
O3 C1 O2 122.08(18)
O3 C1 C4 127.46(19)
O2 C2 C3 104.68(16)
C2 C3 C4 102.70(17)
N1 C4 C1 109.11(16)
N1 C4 C3 113.94(17)
N1 C4 C5 112.90(16)
C1 C4 C3 100.84(16)
C1 C4 C5 109.10(16)
C3 C4 C5 110.20(16)
C6 C5 C4 107.80(15)
C18 C5 C4 113.25(17)
C18 C5 C6 111.84(17)
O1 C6 C5 120.77(18)
O1 C6 C7 122.33(18)
C7 C6 C5 116.89(17)
C6 C7 C8 110.25(16)
C15 C7 C6 111.18(17)
C15 C7 C8 112.06(16)
N1 C8 C7 112.98(16)
N1 C8 C9 112.44(16)
C9 C8 C7 110.32(16)
C10 C9 C8 119.00(17)
C14 C9 C8 122.68(18)
C14 C9 C10 118.24(18)
C11 C10 C9 120.95(19)
C10 C11 C12 120.2(2)
C13 C12 C11 119.2(2)
C12 C13 C14 120.8(2)
C13 C14 C9 120.63(19)
C16 C15 C7 128.5(2)
C15 C16 C17 129.7(2)
C18 C17 C16 130.3(2)
C17 C18 C5 128.5(2)

loop_
_geom_bond_atom_site_label_1
_geom_bond_atom_site_label_2
_geom_bond_distance
O1 C6 1.215(2)
O2 C1 1.348(2)
O2 C2 1.461(3)
O3 C1 1.200(2)
N1 C4 1.453(2)
N1 C8 1.462(2)
C1 C4 1.523(3)
C2 C3 1.524(3)
C3 C4 1.528(3)
C4 C5 1.574(3)
C5 C6 1.515(3)
C5 C18 1.498(3)
C6 C7 1.506(3)
C7 C8 1.571(3)
C7 C15 1.499(3)
C8 C9 1.511(3)
C9 C10 1.395(3)
C9 C14 1.390(3)
C10 C11 1.385(3)
C11 C12 1.386(3)
C12 C13 1.381(3)
C13 C14 1.384(3)
C15 C16 1.333(3)
C16 C17 1.456(3)
C17 C18 1.333(3)

loop_
_geom_torsion_atom_site_label_1
_geom_torsion_atom_site_label_2
_geom_torsion_atom_site_label_3
_geom_torsion_atom_site_label_4
_geom_torsion
O1 C6 C7 C8 132.2(2)
O1 C6 C7 C15 -102.9(2)
O2 C1 C4 N1 144.11(17)
O2 C1 C4 C3 23.9(2)
O2 C1 C4 C5 -92.1(2)
O2 C2 C3 C4 30.8(2)
O3 C1 C4 N1 -36.0(3)
O3 C1 C4 C3 -156.2(2)
O3 C1 C4 C5 87.8(3)
N1 C4 C5 C6 -54.1(2)
N1 C4 C5 C18 70.1(2)
N1 C8 C9 C10 -151.47(18)
N1 C8 C9 C14 31.7(3)
C1 O2 C2 C3 -16.7(2)
C1 C4 C5 C6 -175.63(16)
C1 C4 C5 C18 -51.4(2)
C2 O2 C1 O3 175.3(2)
C2 O2 C1 C4 -4.8(2)
C2 C3 C4 N1 -148.81(17)
C2 C3 C4 C1 -32.1(2)
C2 C3 C4 C5 83.10(19)
C3 C4 C5 C6 74.5(2)
C3 C4 C5 C18 -161.20(17)
C4 N1 C8 C7 -55.9(2)
C4 N1 C8 C9 178.42(16)
C4 C5 C6 O1 -130.2(2)
C4 C5 C6 C7 49.6(2)
C4 C5 C18 C17 -93.3(3)
C5 C6 C7 C8 -47.5(2)
C5 C6 C7 C15 77.4(2)
C6 C5 C18 C17 28.7(3)
C6 C7 C8 N1 48.4(2)
C6 C7 C8 C9 175.25(16)
C6 C7 C15 C16 -31.7(3)
C7 C8 C9 C10 81.4(2)
C7 C8 C9 C14 -95.4(2)
C7 C15 C16 C17 -1.4(4)
C8 N1 C4 C1 -179.04(16)
C8 N1 C4 C3 -67.2(2)
C8 N1 C4 C5 59.5(2)
C8 C7 C15 C16 92.1(3)
C8 C9 C10 C11 -178.04(19)
C8 C9 C14 C13 177.37(19)
C9 C10 C11 C12 1.1(3)
C10 C9 C14 C13 0.6(3)
C10 C11 C12 C13 -0.5(3)
C11 C12 C13 C14 -0.1(3)
C12 C13 C14 C9 0.0(3)
C14 C9 C10 C11 -1.1(3)
C15 C7 C8 N1 -76.0(2)
C15 C7 C8 C9 50.9(2)
C15 C16 C17 C18 1.4(4)
C16 C17 C18 C5 1.3(4)
C18 C5 C6 O1 104.7(2)
C18 C5 C6 C7 -75.5(2)
